data_4107728
loop_
_publ_author_name
'Ryosuke Miyake'
'Shohei Tashiro'
'Motoo Shiro'
'Kentaro Tanaka'
'Mitsuhiko Shionoya'

_publ_contact_author_address
;
Department of Chemistry
The University of Tokyo
Graduate School of Science
7-3-1, Hongo
Bunkyo-ku
Tokyo
113-0033
;
_publ_contact_author_email ' shionoya@chem.s.u-tokyo.ac.jp '
_publ_contact_author_fax ' 81-3-5841-8061 '
_publ_contact_author_name ' Prof Mitsuhiko Shionoya '
_publ_contact_author_phone ' 81-3-5841-8061 '
_publ_section_title
;
 Ni(II)-Mediated Self-Assembly of Artificial \b-Dipeptides Forming a
 Macrocyclic Tetranuclear Complex with Interior Spaces for In-Line
 Molecular Arrangement
;
_journal_name_full 'Journal of the American Chemical Society'
_journal_page_first 5646
_journal_page_last 5647
_journal_paper_doi 10.1021/ja8009555
_journal_volume 130
_journal_year 2008
_chemical_absolute_configuration ad
_chemical_formula_moiety 'C48 H108 N28 Ni4 O12, 8(Cl O4), 10(H2 O) '
_chemical_formula_sum 'C48 H128 Cl8 N28 Ni4 O54'
_chemical_formula_weight 2480.12
_space_group_IT_number 32
_symmetry_cell_setting orthorhombic
_symmetry_Int_Tables_number 32
_symmetry_space_group_name_Hall 'P 2 -2ab'
_symmetry_space_group_name_H-M 'P b a 2'
_audit_creation_date 2007-11-08
_audit_creation_method 'by CrystalStructure 3.8'
_cell_angle_alpha 90.0000
_cell_angle_beta 90.0000
_cell_angle_gamma 90.0000
_cell_formula_units_Z 2
_cell_length_a 21.5700(8)
_cell_length_b 22.1013(8)
_cell_length_c 10.0759(3)
_cell_measurement_reflns_used 27667
_cell_measurement_temperature 93.1
_cell_measurement_theta_max 27.6
_cell_measurement_theta_min 3.3
_cell_volume 4803.4(3)
_computing_cell_refinement 'PROCESS-AUTO (Rigaku, 1998)'
_computing_data_collection 'PROCESS-AUTO (Rigaku, 1998)'
_computing_data_reduction 'CrystalStructure (Rigaku & RAC 2007)'
_computing_molecular_graphics 'ORTEP (Johnson, 1976)'
_computing_publication_material 'CrystalStructure (Rigaku & RAC 2007)'
_computing_structure_refinement 'SHELXL97 (Sheldrick, 1997)'
_computing_structure_solution 'SIR92 (Burla, 1994)'
_diffrn_detector_area_resol_mean 10.00
_diffrn_measured_fraction_theta_full 0.997
_diffrn_measured_fraction_theta_max 0.997
_diffrn_measurement_device_type 'Rigaku RAXIS-RAPID'
_diffrn_measurement_method \w
_diffrn_radiation_type 'Mo K\a'
_diffrn_radiation_wavelength 0.71075
_diffrn_reflns_av_R_equivalents 0.106
_diffrn_reflns_limit_h_max 27
_diffrn_reflns_limit_h_min -28
_diffrn_reflns_limit_k_max 28
_diffrn_reflns_limit_k_min -27
_diffrn_reflns_limit_l_max 12
_diffrn_reflns_limit_l_min -13
_diffrn_reflns_number 44803
_diffrn_reflns_theta_full 27.48
_diffrn_reflns_theta_max 27.48
_exptl_absorpt_coefficient_mu 1.109
_exptl_absorpt_correction_T_max 0.978
_exptl_absorpt_correction_T_min 0.858
_exptl_absorpt_correction_type multi-scan
_exptl_absorpt_process_details
;
    Higashi, T. (1995). Program for Absorption Correction.
    Rigaku Corporation, Tokyo, Japan.
;
_exptl_crystal_colour purple
_exptl_crystal_density_diffrn 1.715
_exptl_crystal_description block
_exptl_crystal_F_000 2584.00
_exptl_crystal_size_max 0.20
_exptl_crystal_size_mid 0.02
_exptl_crystal_size_min 0.02
_refine_diff_density_max 1.06
_refine_diff_density_min -0.89
_refine_ls_abs_structure_details 'Flack, H. D. (1983), Acta Cryst. A39, 876-881.  5021 Friedel Pairs'
_refine_ls_abs_structure_Flack 0.03(2)
_refine_ls_extinction_coef 0.0124(9)
_refine_ls_extinction_method SHELXL
_refine_ls_goodness_of_fit_ref 1.092
_refine_ls_hydrogen_treatment constr
_refine_ls_number_parameters 671
_refine_ls_number_reflns 10820
_refine_ls_R_factor_gt 0.0705
_refine_ls_shift/su_max 0.0000
_refine_ls_structure_factor_coef Fsqd
_refine_ls_weighting_details 'w = 1/[\s^2^(Fo^2^)+(0.1309P)^2^+0.0000P] where P=(Fo^2^+2Fc^2^)/3'
_refine_ls_weighting_scheme calc
_refine_ls_wR_factor_ref 0.2274
_reflns_number_gt 6994
_reflns_number_total 10820
_reflns_threshold_expression F^2^>2.0\s(F^2^)
_cod_data_source_file ja8009555-file002.cif
_cod_data_source_block '_071107'
_cod_original_formula_sum 'C48 H128 Cl8 N28 Ni4 O54 '
_cod_database_code 4107728

loop_
_symmetry_equiv_pos_site_id
_symmetry_equiv_pos_as_xyz
1 +X,+Y,+Z
2 1/2-X,1/2+Y,+Z
3 1/2+X,1/2-Y,+Z
4 -X,-Y,+Z

loop_
_atom_site_label
_atom_site_type_symbol
_atom_site_fract_x
_atom_site_fract_y
_atom_site_fract_z
_atom_site_U_iso_or_equiv
_atom_site_adp_type
_atom_site_occupancy
_atom_site_symmetry_multiplicity
_atom_site_calc_flag
_atom_site_refinement_flags
_atom_site_disorder_assembly
_atom_site_disorder_group
Ni(1) Ni 0.67394(4) 0.63600(4) 0.49510(10) 0.0283(2) Uani 1.00 1 d . . .
Ni(2) Ni 0.63846(4) 0.34542(5) 0.04457(10) 0.0341(2) Uani 1.00 1 d . . .
O(1) O 0.9316(3) 0.5778(2) 0.7719(7) 0.0514(16) Uani 1.00 1 d . . .
O(2) O 0.7391(2) 0.5848(2) 0.3784(5) 0.0321(11) Uani 1.00 1 d . . .
O(3) O 0.6195(2) 0.4197(2) 0.1660(6) 0.0401(13) Uani 1.00 1 d . . .
O(4) O 0.3990(2) 0.1594(2) 0.0485(5) 0.0361(11) Uani 1.00 1 d . . .
O(5) O 0.5724(2) 0.2959(2) 0.1477(4) 0.0294(11) Uani 1.00 1 d . . .
O(6) O 0.3971(2) 0.3901(2) 0.3714(5) 0.0337(11) Uani 1.00 1 d . . .
N(1) N 0.8980(2) 0.5346(2) 0.5776(8) 0.0401(16) Uani 1.00 1 d . . .
H(1N) H 0.9069 0.5266 0.4942 0.048 Uiso 1.00 1 c R . .
N(2) N 0.7446(3) 0.6576(2) 0.6253(7) 0.0351(14) Uani 1.00 1 d . . .
H(2N) H 0.7566 0.6970 0.6100 0.042 Uiso 1.00 1 c R . .
H(2M) H 0.7295 0.6555 0.7106 0.042 Uiso 1.00 1 c R . .
N(3) N 0.6671(2) 0.5531(2) 0.6054(6) 0.0333(14) Uani 1.00 1 d . . .
H(3N) H 0.6390 0.5587 0.6730 0.040 Uiso 1.00 1 c R . .
H(3M) H 0.6513 0.5237 0.5502 0.040 Uiso 1.00 1 c R . .
N(4) N 0.7829(3) 0.4923(2) 0.3734(7) 0.0364(15) Uani 1.00 1 d . . .
H(4N) H 0.7972 0.4618 0.4204 0.044 Uiso 1.00 1 c R . .
N(5) N 0.7081(3) 0.3251(2) 0.1812(7) 0.0349(14) Uani 1.00 1 d . . .
H(5N) H 0.6908 0.3022 0.2478 0.042 Uiso 1.00 1 c R . .
H(5M) H 0.7371 0.3013 0.1391 0.042 Uiso 1.00 1 c R . .
N(6) N 0.6998(4) 0.4035(5) -0.0503(6) 0.072(3) Uani 1.00 1 d . . .
H(6N) H 0.7215 0.3813 -0.1122 0.086 Uiso 1.00 1 c R . .
H(6M) H 0.6768 0.4317 -0.0960 0.086 Uiso 1.00 1 c R . .
N(7) N 0.6482(3) 0.5068(3) 0.2577(7) 0.0383(15) Uani 1.00 1 d . . .
H(7N) H 0.6093 0.5167 0.2716 0.046 Uiso 1.00 1 c R . .
H(7M) H 0.6781 0.5315 0.2821 0.046 Uiso 1.00 1 c R . .
N(8) N 0.4831(3) 0.1547(3) -0.0878(7) 0.0369(15) Uani 1.00 1 d . . .
H(8N) H 0.5138 0.1318 -0.1158 0.044 Uiso 1.00 1 c R . .
N(9) N 0.6523(3) 0.2674(4) -0.0704(7) 0.050(2) Uani 1.00 1 d . . .
H(9N) H 0.6664 0.2791 -0.1526 0.060 Uiso 1.00 1 c R . .
H(9M) H 0.6832 0.2448 -0.0314 0.060 Uiso 1.00 1 c R . .
N(10) N 0.5642(3) 0.3697(3) -0.0761(7) 0.0459(17) Uani 1.00 1 d . . .
H(10N) H 0.5374 0.3931 -0.0271 0.055 Uiso 1.00 1 c R . .
H(10M) H 0.5790 0.3933 -0.1443 0.055 Uiso 1.00 1 c R . .
N(11) N 0.4817(2) 0.2463(2) 0.1558(6) 0.0310(13) Uani 1.00 1 d . . .
H(11N) H 0.4499 0.2312 0.1124 0.037 Uiso 1.00 1 c R . .
N(12) N 0.6013(2) 0.6803(2) 0.5937(6) 0.0291(13) Uani 1.00 1 d . . .
H(12N) H 0.5737 0.6516 0.6235 0.035 Uiso 1.00 1 c R . .
H(12M) H 0.6172 0.6996 0.6669 0.035 Uiso 1.00 1 c R . .
N(13) N 0.6872(3) 0.7125(3) 0.3774(6) 0.0340(14) Uani 1.00 1 d . . .
H(13N) H 0.6989 0.7442 0.4312 0.041 Uiso 1.00 1 c R . .
H(13M) H 0.7193 0.7051 0.3195 0.041 Uiso 1.00 1 c R . .
N(14) N 0.4943(2) 0.3751(3) 0.3033(6) 0.0343(14) Uani 1.00 1 d . . .
H(14N) H 0.4997 0.4144 0.2952 0.041 Uiso 1.00 1 c R . .
H(14M) H 0.5247 0.3501 0.2842 0.041 Uiso 1.00 1 c R . .
C(1) C 0.9955(3) 0.5895(3) 0.5795(10) 0.047(2) Uani 1.00 1 d . . .
H(1A) H 1.0290 0.5598 0.5865 0.057 Uiso 1.00 1 c R . .
H(1B) H 1.0087 0.6278 0.6194 0.057 Uiso 1.00 1 c R . .
H(1C) H 0.9853 0.5960 0.4858 0.057 Uiso 1.00 1 c R . .
C(2) C 0.9395(3) 0.5664(3) 0.6509(10) 0.042(2) Uani 1.00 1 d . . .
C(3) C 0.8383(3) 0.5131(3) 0.6321(10) 0.044(2) Uani 1.00 1 d . . .
H(3A) H 0.8400 0.5145 0.7302 0.053 Uiso 1.00 1 c R . .
H(3B) H 0.8319 0.4704 0.6054 0.053 Uiso 1.00 1 c R . .
C(4) C 0.7830(3) 0.5512(3) 0.5837(9) 0.0383(18) Uani 1.00 1 d . . .
C(5) C 0.7991(3) 0.6186(3) 0.6151(8) 0.0344(17) Uani 1.00 1 d . . .
H(5A) H 0.8223 0.6203 0.6997 0.041 Uiso 1.00 1 c R . .
H(5B) H 0.8265 0.6343 0.5444 0.041 Uiso 1.00 1 c R . .
C(6) C 0.7252(3) 0.5305(4) 0.6631(9) 0.043(2) Uani 1.00 1 d . . .
H(6A) H 0.7240 0.4857 0.6654 0.052 Uiso 1.00 1 c R . .
H(6B) H 0.7287 0.5451 0.7556 0.052 Uiso 1.00 1 c R . .
C(7) C 0.7681(3) 0.5434(3) 0.4371(9) 0.0350(18) Uani 1.00 1 d . . .
C(8) C 0.7767(4) 0.4844(3) 0.2303(9) 0.042(2) Uani 1.00 1 d . . .
H(8A) H 0.8180 0.4733 0.1951 0.051 Uiso 1.00 1 c R . .
H(8B) H 0.7658 0.5242 0.1917 0.051 Uiso 1.00 1 c R . .
C(9) C 0.7303(3) 0.4383(3) 0.1781(7) 0.0316(16) Uani 1.00 1 d . . .
C(10) C 0.7410(4) 0.3767(3) 0.2435(9) 0.041(2) Uani 1.00 1 d . . .
H(10A) H 0.7860 0.3680 0.2425 0.050 Uiso 1.00 1 c R . .
H(10B) H 0.7280 0.3794 0.3376 0.050 Uiso 1.00 1 c R . .
C(11) C 0.7431(4) 0.4348(3) 0.0284(8) 0.0414(18) Uani 1.00 1 d . . .
H(11A) H 0.7463 0.4766 -0.0059 0.050 Uiso 1.00 1 c R . .
H(11B) H 0.7841 0.4154 0.0159 0.050 Uiso 1.00 1 c R . .
C(12) C 0.6618(3) 0.4551(3) 0.2008(8) 0.0340(17) Uani 1.00 1 d . . .
C(13) C 0.4359(4) 0.0616(4) -0.0147(11) 0.056(2) Uani 1.00 1 d . . .
H(13A) H 0.4188 0.0473 0.0699 0.067 Uiso 1.00 1 c R . .
H(13B) H 0.4779 0.0457 -0.0260 0.067 Uiso 1.00 1 c R . .
H(13C) H 0.4096 0.0475 -0.0877 0.067 Uiso 1.00 1 c R . .
C(14) C 0.4378(3) 0.1292(3) -0.0148(8) 0.0370(17) Uani 1.00 1 d . . .
C(15) C 0.4832(3) 0.2193(3) -0.1226(7) 0.0320(16) Uani 1.00 1 d . . .
H(15A) H 0.4430 0.2368 -0.0950 0.038 Uiso 1.00 1 c R . .
H(15B) H 0.4857 0.2227 -0.2205 0.038 Uiso 1.00 1 c R . .
C(16) C 0.5350(3) 0.2582(3) -0.0630(7) 0.0313(16) Uani 1.00 1 d . . .
C(17) C 0.5973(3) 0.2278(4) -0.0894(8) 0.042(2) Uani 1.00 1 d . . .
H(17A) H 0.6013 0.1924 -0.0298 0.050 Uiso 1.00 1 c R . .
H(17B) H 0.5975 0.2125 -0.1818 0.050 Uiso 1.00 1 c R . .
C(18) C 0.5295(3) 0.3193(3) -0.1330(8) 0.0357(17) Uani 1.00 1 d . . .
H(18A) H 0.5431 0.3141 -0.2261 0.043 Uiso 1.00 1 c R . .
H(18B) H 0.4851 0.3308 -0.1351 0.043 Uiso 1.00 1 c R . .
C(19) C 0.5294(3) 0.2681(3) 0.0867(7) 0.0301(16) Uani 1.00 1 d . . .
C(20) C 0.4803(3) 0.2465(3) 0.3009(6) 0.0276(15) Uani 1.00 1 d . . .
H(20A) H 0.5213 0.2599 0.3338 0.033 Uiso 1.00 1 c R . .
H(20B) H 0.4738 0.2045 0.3321 0.033 Uiso 1.00 1 c R . .
C(21) C 0.4304(3) 0.2869(3) 0.3624(6) 0.0238(14) Uani 1.00 1 d . . .
C(22) C 0.5668(3) 0.7253(3) 0.5127(6) 0.0281(15) Uani 1.00 1 d . . .
H(22A) H 0.5840 0.7661 0.5303 0.034 Uiso 1.00 1 c R . .
H(22B) H 0.5229 0.7255 0.5410 0.034 Uiso 1.00 1 c R . .
C(23) C 0.6323(3) 0.7311(3) 0.3004(7) 0.0284(15) Uani 1.00 1 d . . .
H(23A) H 0.6351 0.7129 0.2108 0.034 Uiso 1.00 1 c R . .
H(23B) H 0.6332 0.7756 0.2896 0.034 Uiso 1.00 1 c R . .
C(24) C 0.4408(3) 0.3539(3) 0.3439(7) 0.0296(16) Uani 1.00 1 d . . .
Cl(1) Cl 0.5000 0.5000 0.5766(3) 0.0415(6) Uani 1.00 2 d S . .
O(7) O 0.5223(2) 0.5488(3) 0.6583(5) 0.0516(16) Uani 1.00 1 d . . .
O(8) O 0.5497(2) 0.4785(2) 0.4955(6) 0.0425(12) Uani 1.00 1 d . . .
Cl(2) Cl 0.63276(8) 0.26520(8) 0.51626(19) 0.0346(4) Uani 1.00 1 d . . .
O(9) O 0.6680(3) 0.2788(3) 0.6333(6) 0.0546(17) Uani 1.00 1 d . . .
O(10) O 0.6724(3) 0.2378(2) 0.4204(6) 0.0499(17) Uani 1.00 1 d . . .
O(11) O 0.5842(2) 0.2237(2) 0.5475(6) 0.0466(14) Uani 1.00 1 d . . .
O(12) O 0.6072(3) 0.3200(2) 0.4627(5) 0.0474(15) Uani 1.00 1 d . . .
Cl(3) Cl 0.64193(11) 0.60617(11) 0.9688(2) 0.0452(5) Uani 1.00 1 d . . .
O(13) O 0.6948(3) 0.6026(3) 1.0536(8) 0.079(2) Uani 1.00 1 d . . .
O(14) O 0.6310(3) 0.5481(3) 0.9113(8) 0.0626(19) Uani 1.00 1 d . . .
O(15) O 0.6534(4) 0.6498(3) 0.8646(7) 0.074(2) Uani 1.00 1 d . . .
O(16) O 0.5896(3) 0.6256(3) 1.0431(7) 0.068(2) Uani 1.00 1 d . . .
Cl(4) Cl 0.81896(10) 0.34274(12) 0.6541(3) 0.0636(8) Uani 1.00 1 d . . .
O(17) O 0.8141(6) 0.2768(6) 0.7177(15) 0.052(3) Uiso 0.50 1 d P A 1
O(18) O 0.8413(5) 0.3663(5) 0.5076(13) 0.043(2) Uiso 0.50 1 d P A 1
O(19) O 0.8700(4) 0.3622(3) 0.7218(8) 0.075(2) Uani 1.00 1 d . . .
O(20) O 0.7721(5) 0.3746(5) 0.7279(13) 0.041(2) Uiso 0.50 1 d P A 1
O(17A) O 0.8098(5) 0.2832(5) 0.6317(13) 0.044(2) Uiso 0.50 1 d P A 2
O(18A) O 0.8115(8) 0.3353(8) 0.536(2) 0.084(4) Uiso 0.50 1 d P A 2
O(20A) O 0.7616(6) 0.3796(5) 0.6496(14) 0.048(3) Uiso 0.50 1 d P A 2
Cl(5) Cl 0.57098(19) 0.07466(19) 0.2403(3) 0.0362(8) Uani 0.50 1 d P . .
O(21) O 0.6108(6) 0.1160(8) 0.3111(14) 0.075(5) Uani 0.50 1 d P B 1
O(22) O 0.5099(5) 0.1016(4) 0.2379(10) 0.037(2) Uani 0.50 1 d P B 1
O(23) O 0.5669(4) 0.0201(4) 0.2964(9) 0.027(2) Uani 0.50 1 d P B 1
O(24) O 0.5955(6) 0.0690(5) 0.1030(13) 0.053(3) Uani 0.50 1 d P B 1
O(25) O 0.5000 0.5000 0.9314(12) 0.102(4) Uani 1.00 2 d S . .
O(26) O 0.7976(3) 0.2706(3) 0.9891(10) 0.077(2) Uani 1.00 1 d . . .
O(27) O 0.7077(4) 0.1778(3) 0.1479(11) 0.094(3) Uani 1.00 1 d . . .
O(28) O 0.5000 0.5000 0.1879(11) 0.068(3) Uani 1.00 2 d S . .
O(29) O 0.6310(2) 0.4125(2) 0.6792(6) 0.0467(14) Uani 1.00 1 d . . .
O(30) O 1.1144(7) 0.5906(8) 0.3732(17) 0.076(4) Uani 0.50 1 d P B 1
O(31) O 0.6392(12) 0.0744(12) 0.017(3) 0.057(6) Uiso 0.25 1 d P B 2
O(31A) O 0.6852(17) 0.0848(16) -0.093(3) 0.085(10) Uiso 0.25 1 d P B 3

loop_
_atom_site_aniso_label
_atom_site_aniso_U_11
_atom_site_aniso_U_22
_atom_site_aniso_U_33
_atom_site_aniso_U_12
_atom_site_aniso_U_13
_atom_site_aniso_U_23
Ni(1) 0.0231(4) 0.0349(4) 0.0267(4) -0.0005(3) -0.0010(3) 0.0005(4)
Ni(2) 0.0256(4) 0.0490(5) 0.0278(5) -0.0061(4) -0.0004(3) 0.0039(4)
O(1) 0.045(3) 0.049(3) 0.060(4) -0.011(3) -0.021(3) 0.013(3)
O(2) 0.034(2) 0.026(2) 0.037(2) 0.010(2) 0.008(2) 0.006(2)
O(3) 0.030(2) 0.049(3) 0.041(3) 0.001(2) -0.001(2) 0.010(2)
O(4) 0.032(2) 0.040(2) 0.036(2) -0.004(2) 0.000(2) -0.002(2)
O(5) 0.028(2) 0.044(2) 0.015(2) -0.000(2) -0.0001(19) -0.003(2)
O(6) 0.024(2) 0.036(2) 0.041(3) 0.005(2) -0.003(2) 0.003(2)
N(1) 0.028(3) 0.031(3) 0.062(4) -0.005(2) -0.018(3) -0.000(3)
N(2) 0.028(3) 0.037(3) 0.041(3) 0.001(2) 0.005(2) -0.001(2)
N(3) 0.024(3) 0.039(3) 0.037(3) -0.003(2) 0.001(2) -0.002(2)
N(4) 0.033(3) 0.025(3) 0.052(4) -0.004(2) -0.006(3) -0.000(2)
N(5) 0.030(3) 0.030(3) 0.044(3) -0.005(2) 0.001(3) 0.005(2)
N(6) 0.048(4) 0.146(8) 0.021(3) -0.055(5) -0.006(3) 0.019(4)
N(7) 0.034(3) 0.040(3) 0.041(3) 0.013(3) 0.005(2) 0.001(3)
N(8) 0.030(3) 0.044(3) 0.036(3) 0.002(2) 0.004(2) 0.001(3)
N(9) 0.028(3) 0.091(6) 0.032(3) -0.006(3) 0.008(3) -0.021(3)
N(10) 0.039(4) 0.061(4) 0.037(3) -0.018(3) -0.002(3) 0.006(3)
N(11) 0.023(3) 0.042(3) 0.027(3) -0.002(2) 0.002(2) -0.001(2)
N(12) 0.023(3) 0.042(3) 0.022(2) -0.006(2) -0.001(2) 0.004(2)
N(13) 0.024(3) 0.048(3) 0.031(3) 0.005(2) -0.001(2) -0.001(3)
N(14) 0.024(3) 0.032(3) 0.047(4) 0.003(2) 0.004(2) 0.004(2)
C(1) 0.033(4) 0.036(4) 0.074(6) -0.003(3) -0.009(4) -0.005(4)
C(2) 0.030(4) 0.029(4) 0.067(6) 0.001(3) -0.015(4) 0.007(4)
C(3) 0.030(4) 0.033(4) 0.069(6) -0.001(3) -0.018(4) 0.012(4)
C(4) 0.028(4) 0.036(4) 0.052(5) -0.006(3) -0.004(3) 0.002(3)
C(5) 0.026(4) 0.041(4) 0.037(4) -0.006(3) -0.008(3) 0.003(3)
C(6) 0.040(4) 0.047(4) 0.044(4) -0.009(3) -0.011(3) 0.011(4)
C(7) 0.022(3) 0.026(3) 0.057(5) -0.005(3) 0.010(3) 0.003(3)
C(8) 0.035(4) 0.036(4) 0.055(5) -0.011(3) 0.011(3) -0.015(3)
C(9) 0.026(3) 0.036(4) 0.033(3) -0.005(3) 0.007(3) 0.004(3)
C(10) 0.039(4) 0.030(4) 0.055(5) 0.004(3) -0.016(4) -0.004(3)
C(11) 0.041(4) 0.042(4) 0.041(4) -0.007(3) 0.007(3) 0.001(3)
C(12) 0.030(4) 0.038(4) 0.033(4) 0.004(3) 0.000(3) 0.020(3)
C(13) 0.048(5) 0.049(5) 0.070(6) 0.001(4) 0.007(5) 0.005(5)
C(14) 0.028(3) 0.047(4) 0.036(4) -0.001(3) -0.000(3) 0.008(3)
C(15) 0.032(4) 0.042(4) 0.022(3) -0.004(3) 0.003(2) 0.004(3)
C(16) 0.020(3) 0.041(4) 0.033(3) -0.003(3) 0.002(2) -0.003(3)
C(17) 0.029(4) 0.064(5) 0.033(4) 0.007(4) 0.003(3) -0.008(4)
C(18) 0.035(4) 0.036(4) 0.036(4) -0.007(3) -0.002(3) 0.001(3)
C(19) 0.027(3) 0.043(4) 0.021(3) 0.004(3) -0.004(2) 0.006(3)
C(20) 0.027(3) 0.043(4) 0.013(3) 0.002(3) -0.001(2) -0.005(2)
C(21) 0.020(3) 0.032(3) 0.019(3) -0.004(2) 0.005(2) -0.001(2)
C(22) 0.028(3) 0.034(3) 0.023(3) 0.002(2) -0.004(2) 0.004(2)
C(23) 0.024(3) 0.036(3) 0.025(3) 0.002(3) 0.002(2) 0.001(3)
C(24) 0.027(3) 0.035(4) 0.027(3) 0.001(3) 0.004(2) -0.000(3)
Cl(1) 0.0291(13) 0.0628(18) 0.0325(13) -0.0135(12) 0.0000 0.0000
O(7) 0.041(3) 0.078(4) 0.036(3) -0.026(3) -0.002(2) -0.021(3)
O(8) 0.028(2) 0.054(3) 0.045(3) -0.007(2) 0.005(2) -0.004(2)
Cl(2) 0.0295(9) 0.0399(9) 0.0345(10) 0.0010(7) -0.0017(7) 0.0072(7)
O(9) 0.050(3) 0.074(4) 0.039(3) -0.011(3) -0.025(3) 0.006(3)
O(10) 0.055(4) 0.056(3) 0.038(3) 0.022(3) 0.023(2) 0.019(2)
O(11) 0.030(2) 0.045(3) 0.065(4) -0.002(2) 0.007(3) 0.008(3)
O(12) 0.068(4) 0.034(2) 0.041(3) 0.009(2) -0.019(2) 0.002(2)
Cl(3) 0.0531(13) 0.0537(11) 0.0289(10) -0.0002(10) -0.0030(8) -0.0004(8)
O(13) 0.076(5) 0.091(5) 0.071(5) -0.029(4) -0.050(4) 0.032(4)
O(14) 0.059(4) 0.059(4) 0.070(4) -0.011(3) 0.016(3) -0.027(3)
O(15) 0.104(6) 0.073(5) 0.047(4) 0.036(4) 0.013(4) 0.027(3)
O(16) 0.089(5) 0.073(4) 0.043(3) 0.016(3) 0.022(3) -0.010(3)
Cl(4) 0.0277(10) 0.0537(13) 0.109(2) 0.0013(9) 0.0018(12) -0.0456(14)
O(19) 0.090(6) 0.050(4) 0.086(6) -0.035(3) -0.054(5) 0.014(3)
Cl(5) 0.030(2) 0.046(2) 0.0321(19) 0.0046(16) -0.0054(15) -0.0061(16)
O(21) 0.038(7) 0.133(13) 0.055(8) -0.046(8) 0.011(6) -0.049(9)
O(22) 0.048(7) 0.036(5) 0.027(5) 0.013(5) -0.002(4) 0.008(4)
O(23) 0.022(4) 0.029(5) 0.029(5) -0.001(4) -0.002(3) -0.017(4)
O(24) 0.072(9) 0.040(6) 0.048(7) 0.009(6) -0.017(6) -0.006(5)
O(25) 0.167(14) 0.089(8) 0.050(6) -0.042(9) 0.0000 0.0000
O(26) 0.043(3) 0.081(4) 0.108(6) 0.011(3) -0.001(4) -0.017(4)
O(27) 0.084(6) 0.062(4) 0.136(8) 0.023(4) 0.022(6) 0.021(5)
O(28) 0.100(8) 0.043(5) 0.061(6) -0.018(5) 0.0000 0.0000
O(29) 0.050(3) 0.039(3) 0.052(3) -0.011(2) -0.006(2) 0.005(2)
O(30) 0.063(9) 0.090(11) 0.077(11) 0.012(9) -0.008(8) 0.009(9)

loop_
_atom_type_symbol
_atom_type_description
_atom_type_scat_dispersion_real
_atom_type_scat_dispersion_imag
_atom_type_scat_source
C C 0.003 0.002
;
International Tables for Crystallography
(1992, Vol. C, Tables 4.2.6.8 and 6.1.1.4)
;
H H 0.000 0.000
;
International Tables for Crystallography
(1992, Vol. C, Table 6.1.1.4)
;
Cl Cl 0.148 0.159
;
International Tables for Crystallography
(1992, Vol. C, Tables 4.2.6.8 and 6.1.1.4)
;
N N 0.006 0.003
;
International Tables for Crystallography
(1992, Vol. C, Tables 4.2.6.8 and 6.1.1.4)
;
Ni Ni 0.339 1.112
;
International Tables for Crystallography
(1992, Vol. C, Tables 4.2.6.8 and 6.1.1.4)
;
O O 0.011 0.006
;
International Tables for Crystallography
(1992, Vol. C, Tables 4.2.6.8 and 6.1.1.4)
;

loop_
_geom_angle_atom_site_label_1
_geom_angle_atom_site_label_2
_geom_angle_atom_site_label_3
_geom_angle
_geom_angle_publ_flag
_geom_angle_site_symmetry_1
_geom_angle_site_symmetry_3
O(2) Ni(1) O(6) 90.5(2) yes . 4_665
O(2) Ni(1) N(2) 89.2(2) yes . .
O(2) Ni(1) N(3) 83.1(2) yes . .
O(2) Ni(1) N(12) 172.4(2) yes . .
O(2) Ni(1) N(13) 91.5(2) yes . .
O(6) Ni(1) N(2) 176.7(2) yes 4_665 .
O(6) Ni(1) N(3) 91.3(2) yes 4_665 .
O(6) Ni(1) N(12) 82.0(2) yes 4_665 .
O(6) Ni(1) N(13) 89.1(2) yes 4_665 .
N(2) Ni(1) N(3) 85.4(2) yes . .
N(2) Ni(1) N(12) 98.2(2) yes . .
N(2) Ni(1) N(13) 94.1(2) yes . .
N(3) Ni(1) N(12) 95.8(2) yes . .
N(3) Ni(1) N(13) 174.6(2) yes . .
N(12) Ni(1) N(13) 89.6(2) yes . .
O(3) Ni(2) O(5) 89.2(2) yes . .
O(3) Ni(2) N(5) 85.6(2) yes . .
O(3) Ni(2) N(6) 84.8(3) yes . .
O(3) Ni(2) N(9) 175.8(2) yes . .
O(3) Ni(2) N(10) 89.4(2) yes . .
O(5) Ni(2) N(5) 92.9(2) yes . .
O(5) Ni(2) N(6) 173.7(3) yes . .
O(5) Ni(2) N(9) 86.6(2) yes . .
O(5) Ni(2) N(10) 84.3(2) yes . .
N(5) Ni(2) N(6) 88.7(2) yes . .
N(5) Ni(2) N(9) 94.9(2) yes . .
N(5) Ni(2) N(10) 174.3(2) yes . .
N(6) Ni(2) N(9) 99.4(3) yes . .
N(6) Ni(2) N(10) 93.5(3) yes . .
N(9) Ni(2) N(10) 89.9(3) yes . .
Ni(1) O(2) C(7) 116.8(5) yes . .
Ni(2) O(3) C(12) 120.8(5) yes . .
Ni(2) O(5) C(19) 120.9(4) yes . .
Ni(1) O(6) C(24) 120.6(4) yes 4_665 .
C(2) N(1) C(3) 122.6(7) yes . .
Ni(1) N(2) C(5) 114.3(4) yes . .
Ni(1) N(3) C(6) 115.8(4) yes . .
C(7) N(4) C(8) 123.7(6) yes . .
Ni(2) N(5) C(10) 117.3(4) yes . .
Ni(2) N(6) C(11) 117.8(5) yes . .
C(14) N(8) C(15) 122.5(6) yes . .
Ni(2) N(9) C(17) 116.2(5) yes . .
Ni(2) N(10) C(18) 115.3(5) yes . .
C(19) N(11) C(20) 122.5(6) yes . .
Ni(1) N(12) C(22) 115.2(4) yes . .
Ni(1) N(13) C(23) 114.5(4) yes . .
O(1) C(2) N(1) 122.9(8) yes . .
O(1) C(2) C(1) 120.5(8) yes . .
N(1) C(2) C(1) 116.6(8) yes . .
N(1) C(3) C(4) 112.3(7) yes . .
C(3) C(4) C(5) 106.7(6) yes . .
C(3) C(4) C(6) 107.3(6) yes . .
C(3) C(4) C(7) 114.2(7) yes . .
C(5) C(4) C(6) 110.8(6) yes . .
C(5) C(4) C(7) 110.5(6) yes . .
C(6) C(4) C(7) 107.3(6) yes . .
N(2) C(5) C(4) 113.6(6) yes . .
N(3) C(6) C(4) 112.5(6) yes . .
O(2) C(7) N(4) 120.5(7) yes . .
O(2) C(7) C(4) 118.7(6) yes . .
N(4) C(7) C(4) 120.7(7) yes . .
N(4) C(8) C(9) 118.9(6) yes . .
C(8) C(9) C(10) 110.3(6) yes . .
C(8) C(9) C(11) 104.8(6) yes . .
C(8) C(9) C(12) 114.8(6) yes . .
C(10) C(9) C(11) 110.5(6) yes . .
C(10) C(9) C(12) 107.1(6) yes . .
C(11) C(9) C(12) 109.3(6) yes . .
N(5) C(10) C(9) 115.4(7) yes . .
N(6) C(11) C(9) 117.4(7) yes . .
O(3) C(12) N(7) 120.3(7) yes . .
O(3) C(12) C(9) 120.5(6) yes . .
N(7) C(12) C(9) 119.2(6) yes . .
O(4) C(14) N(8) 123.0(7) yes . .
O(4) C(14) C(13) 121.1(7) yes . .
N(8) C(14) C(13) 116.0(7) yes . .
N(8) C(15) C(16) 116.9(6) yes . .
C(15) C(16) C(17) 109.0(6) yes . .
C(15) C(16) C(18) 104.9(6) yes . .
C(15) C(16) C(19) 114.2(6) yes . .
C(17) C(16) C(18) 112.2(6) yes . .
C(17) C(16) C(19) 107.7(6) yes . .
C(18) C(16) C(19) 108.9(6) yes . .
N(9) C(17) C(16) 114.8(7) yes . .
N(10) C(18) C(16) 116.9(6) yes . .
O(5) C(19) N(11) 119.1(6) yes . .
O(5) C(19) C(16) 119.3(6) yes . .
N(11) C(19) C(16) 121.6(6) yes . .
N(11) C(20) C(21) 114.9(5) yes . .
C(20) C(21) C(22) 105.5(5) yes . 4_665
C(20) C(21) C(23) 107.6(5) yes . 4_665
C(20) C(21) C(24) 114.7(5) yes . .
C(22) C(21) C(23) 112.8(5) yes 4_665 4_665
C(22) C(21) C(24) 106.7(5) yes 4_665 .
C(23) C(21) C(24) 109.5(5) yes 4_665 .
N(12) C(22) C(21) 113.7(5) yes . 4_665
N(13) C(23) C(21) 114.8(5) yes . 4_665
O(6) C(24) N(14) 119.7(6) yes . .
O(6) C(24) C(21) 118.8(6) yes . .
N(14) C(24) C(21) 121.4(6) yes . .
O(7) Cl(1) O(7) 110.2(4) yes . 4_665
O(7) Cl(1) O(8) 109.0(3) yes . .
O(7) Cl(1) O(8) 109.2(3) yes . 4_665
O(7) Cl(1) O(8) 109.2(3) yes 4_665 .
O(7) Cl(1) O(8) 109.0(3) yes 4_665 4_665
O(8) Cl(1) O(8) 110.3(3) yes . 4_665
O(9) Cl(2) O(10) 109.2(3) yes . .
O(9) Cl(2) O(11) 110.0(4) yes . .
O(9) Cl(2) O(12) 109.5(3) yes . .
O(10) Cl(2) O(11) 108.4(3) yes . .
O(10) Cl(2) O(12) 109.5(3) yes . .
O(11) Cl(2) O(12) 110.1(3) yes . .
O(13) Cl(3) O(14) 109.0(4) yes . .
O(13) Cl(3) O(15) 109.6(5) yes . .
O(13) Cl(3) O(16) 109.6(4) yes . .
O(14) Cl(3) O(15) 109.5(4) yes . .
O(14) Cl(3) O(16) 110.7(4) yes . .
O(15) Cl(3) O(16) 108.5(4) yes . .
O(17) Cl(4) O(18) 132.2(7) yes . .
O(17) Cl(4) O(19) 98.0(6) yes . .
O(17) Cl(4) O(20) 101.2(7) yes . .
O(17) Cl(4) O(17A) 33.6(7) yes . .
O(17) Cl(4) O(18A) 105.2(10) yes . .
O(17) Cl(4) O(20A) 117.3(7) yes . .
O(18) Cl(4) O(19) 96.5(5) yes . .
O(18) Cl(4) O(20) 121.1(6) yes . .
O(18) Cl(4) O(17A) 101.7(7) yes . .
O(18) Cl(4) O(18A) 36.6(9) yes . .
O(18) Cl(4) O(20A) 92.5(7) yes . .
O(19) Cl(4) O(20) 98.8(6) yes . .
O(19) Cl(4) O(17A) 120.6(6) yes . .
O(19) Cl(4) O(18A) 129.8(9) yes . .
O(19) Cl(4) O(20A) 121.0(6) yes . .
O(20) Cl(4) O(17A) 117.4(7) yes . .
O(20) Cl(4) O(18A) 118.7(10) yes . .
O(20) Cl(4) O(20A) 32.9(7) yes . .
O(17A) Cl(4) O(18A) 71.7(10) yes . .
O(17A) Cl(4) O(20A) 114.1(7) yes . .
O(18A) Cl(4) O(20A) 86.2(10) yes . .
Cl(4) O(17) O(17A) 57.8(10) yes . .
Cl(4) O(18) O(18A) 47.4(13) yes . .
Cl(4) O(20) O(20A) 76.4(13) yes . .
Cl(4) O(17A) O(17) 88.6(13) yes . .
Cl(4) O(17A) O(18A) 49.9(8) yes . .
O(17) O(17A) O(18A) 138.5(16) yes . .
Cl(4) O(18A) O(18) 96.0(17) yes . .
Cl(4) O(18A) O(17A) 58.4(10) yes . .
O(18) O(18A) O(17A) 137.5(19) yes . .
Cl(4) O(20A) O(20) 70.7(12) yes . .
O(21) Cl(5) O(22) 106.8(8) yes . .
O(21) Cl(5) O(23) 113.7(8) yes . .
O(21) Cl(5) O(24) 107.6(8) yes . .
O(22) Cl(5) O(23) 108.6(6) yes . .
O(22) Cl(5) O(24) 110.1(7) yes . .
O(23) Cl(5) O(24) 110.0(6) yes . .
Cl(5) O(24) O(31) 151.5(17) yes . .
O(24) O(31) O(31A) 173(2) yes . .
H(1N) N(1) C(2) 118.7 no . .
H(1N) N(1) C(3) 118.7 no . .
Ni(1) N(2) H(2N) 108.7 no . .
Ni(1) N(2) H(2M) 108.7 no . .
H(2N) N(2) H(2M) 107.6 no . .
H(2N) N(2) C(5) 108.7 no . .
H(2M) N(2) C(5) 108.7 no . .
Ni(1) N(3) H(3N) 108.3 no . .
Ni(1) N(3) H(3M) 108.3 no . .
H(3N) N(3) H(3M) 107.4 no . .
H(3N) N(3) C(6) 108.3 no . .
H(3M) N(3) C(6) 108.3 no . .
H(4N) N(4) C(7) 118.1 no . .
H(4N) N(4) C(8) 118.1 no . .
Ni(2) N(5) H(5N) 108.0 no . .
Ni(2) N(5) H(5M) 108.0 no . .
H(5N) N(5) H(5M) 107.2 no . .
H(5N) N(5) C(10) 108.0 no . .
H(5M) N(5) C(10) 108.0 no . .
Ni(2) N(6) H(6N) 107.9 no . .
Ni(2) N(6) H(6M) 107.8 no . .
H(6N) N(6) H(6M) 107.2 no . .
H(6N) N(6) C(11) 107.9 no . .
H(6M) N(6) C(11) 107.8 no . .
H(7N) N(7) H(7M) 120.0 no . .
H(7N) N(7) C(12) 120.0 no . .
H(7M) N(7) C(12) 120.0 no . .
H(8N) N(8) C(14) 118.7 no . .
H(8N) N(8) C(15) 118.8 no . .
Ni(2) N(9) H(9N) 108.2 no . .
Ni(2) N(9) H(9M) 108.2 no . .
H(9N) N(9) H(9M) 107.4 no . .
H(9N) N(9) C(17) 108.2 no . .
H(9M) N(9) C(17) 108.2 no . .
Ni(2) N(10) H(10N) 108.4 no . .
Ni(2) N(10) H(10M) 108.4 no . .
H(10N) N(10) H(10M) 107.5 no . .
H(10N) N(10) C(18) 108.4 no . .
H(10M) N(10) C(18) 108.4 no . .
H(11N) N(11) C(19) 118.8 no . .
H(11N) N(11) C(20) 118.8 no . .
Ni(1) N(12) H(12N) 108.5 no . .
Ni(1) N(12) H(12M) 108.5 no . .
H(12N) N(12) H(12M) 107.5 no . .
H(12N) N(12) C(22) 108.5 no . .
H(12M) N(12) C(22) 108.5 no . .
Ni(1) N(13) H(13N) 108.6 no . .
Ni(1) N(13) H(13M) 108.6 no . .
H(13N) N(13) H(13M) 107.6 no . .
H(13N) N(13) C(23) 108.6 no . .
H(13M) N(13) C(23) 108.6 no . .
H(14N) N(14) H(14M) 120.0 no . .
H(14N) N(14) C(24) 120.0 no . .
H(14M) N(14) C(24) 120.0 no . .
H(1A) C(1) H(1B) 109.5 no . .
H(1A) C(1) H(1C) 109.5 no . .
H(1A) C(1) C(2) 109.5 no . .
H(1B) C(1) H(1C) 109.5 no . .
H(1B) C(1) C(2) 109.5 no . .
H(1C) C(1) C(2) 109.5 no . .
N(1) C(3) H(3A) 109.1 no . .
N(1) C(3) H(3B) 109.1 no . .
H(3A) C(3) H(3B) 107.9 no . .
H(3A) C(3) C(4) 109.1 no . .
H(3B) C(3) C(4) 109.1 no . .
N(2) C(5) H(5A) 108.9 no . .
N(2) C(5) H(5B) 108.9 no . .
C(4) C(5) H(5A) 108.8 no . .
C(4) C(5) H(5B) 108.8 no . .
H(5A) C(5) H(5B) 107.7 no . .
N(3) C(6) H(6A) 109.1 no . .
N(3) C(6) H(6B) 109.1 no . .
C(4) C(6) H(6A) 109.1 no . .
C(4) C(6) H(6B) 109.1 no . .
H(6A) C(6) H(6B) 107.8 no . .
N(4) C(8) H(8A) 107.6 no . .
N(4) C(8) H(8B) 107.6 no . .
H(8A) C(8) H(8B) 107.0 no . .
H(8A) C(8) C(9) 107.6 no . .
H(8B) C(8) C(9) 107.6 no . .
N(5) C(10) H(10A) 108.4 no . .
N(5) C(10) H(10B) 108.4 no . .
C(9) C(10) H(10A) 108.4 no . .
C(9) C(10) H(10B) 108.4 no . .
H(10A) C(10) H(10B) 107.5 no . .
N(6) C(11) H(11A) 108.0 no . .
N(6) C(11) H(11B) 107.9 no . .
C(9) C(11) H(11A) 108.0 no . .
C(9) C(11) H(11B) 108.0 no . .
H(11A) C(11) H(11B) 107.2 no . .
H(13A) C(13) H(13B) 109.5 no . .
H(13A) C(13) H(13C) 109.5 no . .
H(13A) C(13) C(14) 109.5 no . .
H(13B) C(13) H(13C) 109.5 no . .
H(13B) C(13) C(14) 109.5 no . .
H(13C) C(13) C(14) 109.5 no . .
N(8) C(15) H(15A) 108.1 no . .
N(8) C(15) H(15B) 108.1 no . .
H(15A) C(15) H(15B) 107.3 no . .
H(15A) C(15) C(16) 108.1 no . .
H(15B) C(15) C(16) 108.1 no . .
N(9) C(17) H(17A) 108.6 no . .
N(9) C(17) H(17B) 108.6 no . .
C(16) C(17) H(17A) 108.6 no . .
C(16) C(17) H(17B) 108.6 no . .
H(17A) C(17) H(17B) 107.5 no . .
N(10) C(18) H(18A) 108.1 no . .
N(10) C(18) H(18B) 108.1 no . .
C(16) C(18) H(18A) 108.1 no . .
C(16) C(18) H(18B) 108.1 no . .
H(18A) C(18) H(18B) 107.3 no . .
N(11) C(20) H(20A) 108.5 no . .
N(11) C(20) H(20B) 108.5 no . .
H(20A) C(20) H(20B) 107.5 no . .
H(20A) C(20) C(21) 108.5 no . .
H(20B) C(20) C(21) 108.5 no . .
N(12) C(22) H(22A) 108.8 no . .
N(12) C(22) H(22B) 108.8 no . .
C(21) C(22) H(22A) 108.8 no 4_665 .
C(21) C(22) H(22B) 108.8 no 4_665 .
H(22A) C(22) H(22B) 107.7 no . .
N(13) C(23) H(23A) 108.6 no . .
N(13) C(23) H(23B) 108.6 no . .
C(21) C(23) H(23A) 108.6 no 4_665 .
C(21) C(23) H(23B) 108.6 no 4_665 .
H(23A) C(23) H(23B) 107.6 no . .

loop_
_geom_bond_atom_site_label_1
_geom_bond_atom_site_label_2
_geom_bond_distance
_geom_bond_publ_flag
_geom_bond_site_symmetry_2
Ni(1) O(2) 2.153(5) yes .
Ni(1) O(6) 2.058(5) yes 4_665
Ni(1) N(2) 2.067(6) yes .
Ni(1) N(3) 2.148(6) yes .
Ni(1) N(12) 2.098(6) yes .
Ni(1) N(13) 2.085(6) yes .
Ni(2) O(3) 2.088(5) yes .
Ni(2) O(5) 2.076(4) yes .
Ni(2) N(5) 2.086(6) yes .
Ni(2) N(6) 2.077(9) yes .
Ni(2) N(9) 2.098(8) yes .
Ni(2) N(10) 2.081(7) yes .
O(1) C(2) 1.257(12) yes .
O(2) C(7) 1.257(9) yes .
O(3) C(12) 1.252(9) yes .
O(4) C(14) 1.244(9) yes .
O(5) C(19) 1.270(8) yes .
O(6) C(24) 1.267(9) yes .
N(1) C(2) 1.357(11) yes .
N(1) C(3) 1.479(10) yes .
N(2) C(5) 1.462(10) yes .
N(3) C(6) 1.470(10) yes .
N(4) C(7) 1.338(10) yes .
N(4) C(8) 1.458(11) yes .
N(5) C(10) 1.483(10) yes .
N(6) C(11) 1.407(12) yes .
N(7) C(12) 1.311(10) yes .
N(8) C(14) 1.347(10) yes .
N(8) C(15) 1.471(10) yes .
N(9) C(17) 1.487(11) yes .
N(10) C(18) 1.460(11) yes .
N(11) C(19) 1.332(9) yes .
N(11) C(20) 1.462(9) yes .
N(12) C(22) 1.487(9) yes .
N(13) C(23) 1.473(9) yes .
N(14) C(24) 1.311(9) yes .
C(1) C(2) 1.494(12) yes .
C(3) C(4) 1.539(11) yes .
C(4) C(5) 1.560(11) yes .
C(4) C(6) 1.551(11) yes .
C(4) C(7) 1.522(12) yes .
C(8) C(9) 1.521(11) yes .
C(9) C(10) 1.531(11) yes .
C(9) C(11) 1.535(11) yes .
C(9) C(12) 1.541(10) yes .
C(13) C(14) 1.495(12) yes .
C(15) C(16) 1.532(10) yes .
C(16) C(17) 1.527(11) yes .
C(16) C(18) 1.529(11) yes .
C(16) C(19) 1.529(10) yes .
C(20) C(21) 1.531(10) yes .
C(21) C(22) 1.539(9) yes 4_665
C(21) C(23) 1.542(9) yes 4_665
C(21) C(24) 1.507(10) yes .
Cl(1) O(7) 1.439(6) yes .
Cl(1) O(7) 1.439(6) yes 4_665
Cl(1) O(8) 1.429(5) yes .
Cl(1) O(8) 1.429(5) yes 4_665
Cl(2) O(9) 1.435(6) yes .
Cl(2) O(10) 1.425(6) yes .
Cl(2) O(11) 1.427(5) yes .
Cl(2) O(12) 1.436(6) yes .
Cl(3) O(13) 1.427(8) yes .
Cl(3) O(14) 1.427(7) yes .
Cl(3) O(15) 1.446(8) yes .
Cl(3) O(16) 1.421(8) yes .
Cl(4) O(17) 1.595(14) yes .
Cl(4) O(18) 1.638(13) yes .
Cl(4) O(19) 1.365(8) yes .
Cl(4) O(20) 1.439(12) yes .
O(17A) O(18A) 1.50(2) yes .
Cl(5) O(21) 1.442(16) yes .
Cl(5) O(22) 1.446(12) yes .
Cl(5) O(23) 1.334(10) yes .
Cl(5) O(24) 1.486(13) yes .
O(31) O(31A) 1.51(4) yes .
N(1) H(1N) 0.880 no .
N(2) H(2N) 0.920 no .
N(2) H(2M) 0.920 no .
N(3) H(3N) 0.920 no .
N(3) H(3M) 0.920 no .
N(4) H(4N) 0.880 no .
N(5) H(5N) 0.920 no .
N(5) H(5M) 0.920 no .
N(6) H(6N) 0.920 no .
N(6) H(6M) 0.920 no .
N(7) H(7N) 0.880 no .
N(7) H(7M) 0.880 no .
N(8) H(8N) 0.880 no .
N(9) H(9N) 0.920 no .
N(9) H(9M) 0.920 no .
N(10) H(10N) 0.920 no .
N(10) H(10M) 0.920 no .
N(11) H(11N) 0.880 no .
N(12) H(12N) 0.920 no .
N(12) H(12M) 0.920 no .
N(13) H(13N) 0.920 no .
N(13) H(13M) 0.920 no .
N(14) H(14N) 0.880 no .
N(14) H(14M) 0.880 no .
C(1) H(1A) 0.980 no .
C(1) H(1B) 0.980 no .
C(1) H(1C) 0.980 no .
C(3) H(3A) 0.990 no .
C(3) H(3B) 0.990 no .
C(5) H(5A) 0.990 no .
C(5) H(5B) 0.990 no .
C(6) H(6A) 0.990 no .
C(6) H(6B) 0.990 no .
C(8) H(8A) 0.990 no .
C(8) H(8B) 0.990 no .
C(10) H(10A) 0.990 no .
C(10) H(10B) 0.990 no .
C(11) H(11A) 0.990 no .
C(11) H(11B) 0.990 no .
C(13) H(13A) 0.980 no .
C(13) H(13B) 0.980 no .
C(13) H(13C) 0.980 no .
C(15) H(15A) 0.990 no .
C(15) H(15B) 0.990 no .
C(17) H(17A) 0.990 no .
C(17) H(17B) 0.990 no .
C(18) H(18A) 0.990 no .
C(18) H(18B) 0.990 no .
C(20) H(20A) 0.990 no .
C(20) H(20B) 0.990 no .
C(22) H(22A) 0.990 no .
C(22) H(22B) 0.990 no .
C(23) H(23A) 0.990 no .
C(23) H(23B) 0.990 no .
